data_2209338
loop_
_publ_author_name
'Tkachuk, Andriy V.'
'Mar, Arthur'

_publ_section_title
;
 Redetermination of Na~3~Hg~2~
;
_journal_coeditor_code WM2015
_journal_issue 6
_journal_name_full 'Acta Crystallographica Section E'
_journal_page_first i129
_journal_page_last i130
_journal_paper_doi 10.1107/S1600536806016102
_journal_volume 62
_journal_year 2006
_chemical_formula_iupac 'Na3 Hg2'
_chemical_formula_structural 'Na3 Hg2'
_chemical_formula_sum 'Hg2 Na3'
_chemical_formula_weight 470.15
_chemical_name_common 'sodium mercury amalgam (3/2)'
_chemical_name_systematic 'trisodium dimercuride'
_space_group_IT_number 136
_symmetry_cell_setting tetragonal
_symmetry_space_group_name_Hall '-P 4n 2n'
_symmetry_space_group_name_H-M 'P 42/m n m'
_atom_sites_solution_primary direct
_atom_sites_solution_secondary difmap
_cell_angle_alpha 90.00
_cell_angle_beta 90.00
_cell_angle_gamma 90.00
_cell_formula_units_Z 4
_cell_length_a 8.4587(5)
_cell_length_b 8.4587(5)
_cell_length_c 7.7078(4)
_cell_measurement_reflns_used 2343
_cell_measurement_temperature 193(2)
_cell_measurement_theta_max 32.78
_cell_measurement_theta_min 3.41
_cell_volume 551.49(5)
_computing_cell_refinement 'SAINT (Bruker, 2004)'
_computing_data_collection 'SMART (Bruker, 1999)'
_computing_data_reduction SAINT
_computing_molecular_graphics 'ATOMS (Dowty, 1999)'
_computing_publication_material SHELXTL
_computing_structure_refinement SHELXTL
_computing_structure_solution 'SHELXTL (Sheldrick, 2001)'
_diffrn_ambient_temperature 193(2)
_diffrn_measured_fraction_theta_full 1.000
_diffrn_measured_fraction_theta_max 1.000
_diffrn_measurement_device_type 'Bruker Platform/SMART 1000 CCD'
_diffrn_measurement_method '\f and \w'
_diffrn_radiation_monochromator graphite
_diffrn_radiation_source 'fine-focus sealed tube'
_diffrn_radiation_type MoK\a
_diffrn_radiation_wavelength 0.71073
_diffrn_reflns_av_R_equivalents 0.0881
_diffrn_reflns_av_sigmaI/netI 0.0439
_diffrn_reflns_limit_h_max 12
_diffrn_reflns_limit_h_min -12
_diffrn_reflns_limit_k_max 12
_diffrn_reflns_limit_k_min -12
_diffrn_reflns_limit_l_max 11
_diffrn_reflns_limit_l_min -11
_diffrn_reflns_number 7237
_diffrn_reflns_theta_full 33.08
_diffrn_reflns_theta_max 33.08
_diffrn_reflns_theta_min 3.41
_exptl_absorpt_coefficient_mu 55.666
_exptl_absorpt_correction_T_max 0.06846
_exptl_absorpt_correction_T_min 0.00258
_exptl_absorpt_correction_type numerical
_exptl_absorpt_process_details '(SHELXTL; Sheldrick, 2001)'
_exptl_crystal_colour gold
_exptl_crystal_density_diffrn 5.662
_exptl_crystal_density_method 'not measured'
_exptl_crystal_description prism
_exptl_crystal_F_000 772
_exptl_crystal_size_max 0.406
_exptl_crystal_size_mid 0.176
_exptl_crystal_size_min 0.082
_refine_diff_density_max 3.162
_refine_diff_density_min -1.889
_refine_ls_extinction_coef 0.0063(6)
_refine_ls_extinction_expression Fc^*^=kFc[1+0.001xFc^2^\l^3^/sin(2\q)]^-1/4^
_refine_ls_extinction_method SHELXTL
_refine_ls_goodness_of_fit_ref 1.160
_refine_ls_matrix_type full
_refine_ls_number_parameters 18
_refine_ls_number_reflns 600
_refine_ls_number_restraints 0
_refine_ls_restrained_S_all 1.160
_refine_ls_R_factor_all 0.0582
_refine_ls_R_factor_gt 0.0385
_refine_ls_shift/su_max 0.000
_refine_ls_shift/su_mean 0.000
_refine_ls_structure_factor_coef Fsqd
_refine_ls_weighting_details 'w=1/[\s^2^(Fo^2^)+(0.0416P)^2^+5.3809P] where P=(Fo^2^+2Fc^2^)/3'
_refine_ls_weighting_scheme calc
_refine_ls_wR_factor_gt 0.0926
_refine_ls_wR_factor_ref 0.1017
_reflns_number_gt 410
_reflns_number_total 600
_reflns_threshold_expression I>2\s(I)
_cod_data_source_file wm2015.cif
_cod_data_source_block I
_cod_database_code 2209338
_cod_database_fobs_code 2209338

loop_
_symmetry_equiv_pos_as_xyz
'x, y, z'
'-x, -y, z'
'-y+1/2, x+1/2, z+1/2'
'y+1/2, -x+1/2, z+1/2'
'-x+1/2, y+1/2, -z+1/2'
'x+1/2, -y+1/2, -z+1/2'
'y, x, -z'
'-y, -x, -z'
'-x, -y, -z'
'x, y, -z'
'y-1/2, -x-1/2, -z-1/2'
'-y-1/2, x-1/2, -z-1/2'
'x-1/2, -y-1/2, z-1/2'
'-x-1/2, y-1/2, z-1/2'
'-y, -x, z'
'y, x, z'

loop_
_atom_site_type_symbol
_atom_site_label
_atom_site_fract_x
_atom_site_fract_y
_atom_site_fract_z
_atom_site_U_iso_or_equiv
_atom_site_adp_type
_atom_site_calc_flag
_atom_site_refinement_flags
_atom_site_occupancy
Hg Hg 0.37512(5) 0.37512(5) 0.19040(6) 0.0213(2) Uani d S 1
Na Na1 0.2940(7) 0.7060(7) 0.0000 0.0206(16) Uani d S 1
Na Na2 0.1419(7) 0.1419(7) 0.0000 0.0232(17) Uani d S 1
Na Na3 0.0000 0.5000 0.2500 0.0268(17) Uani d S 1

loop_
_atom_site_aniso_label
_atom_site_aniso_U_11
_atom_site_aniso_U_22
_atom_site_aniso_U_33
_atom_site_aniso_U_12
_atom_site_aniso_U_13
_atom_site_aniso_U_23
Hg 0.0252(3) 0.0252(3) 0.0136(3) -0.00529(18) 0.00079(12) 0.00079(12)
Na1 0.022(2) 0.022(2) 0.017(4) 0.003(3) 0.000 0.000
Na2 0.028(3) 0.028(3) 0.014(3) -0.001(3) 0.000 0.000
Na3 0.026(2) 0.026(2) 0.029(4) 0.000 0.000 0.000

loop_
_atom_type_symbol
_atom_type_description
_atom_type_scat_dispersion_real
_atom_type_scat_dispersion_imag
_atom_type_scat_source
Na Na 0.0362 0.0249 'International Tables Vol C Tables 4.2.6.8 and 6.1.1.4'
Hg Hg -2.3894 9.2266 'International Tables Vol C Tables 4.2.6.8 and 6.1.1.4'

loop_
_geom_angle_atom_site_label_1
_geom_angle_atom_site_label_2
_geom_angle_atom_site_label_3
_geom_angle_site_symmetry_1
_geom_angle_site_symmetry_3
_geom_angle
_geom_angle_publ_flag
Hg Hg Hg 10 2_665 90.0 no
Hg Hg Na1 10 11_566 139.71(11) no
Hg Hg Na1 2_665 11_566 130.29(11) no
Hg Hg Na2 10 . 62.26(8) no
Hg Hg Na2 2_665 . 152.26(8) no
Na1 Hg Na2 11_566 . 77.45(14) no
Hg Hg Na1 10 9_665 63.01(6) no
Hg Hg Na1 2_665 9_665 62.49(6) no
Na1 Hg Na1 11_566 9_665 130.16(10) no
Na2 Hg Na1 . 9_665 101.39(13) no
Hg Hg Na1 10 . 63.01(6) no
Hg Hg Na1 2_665 . 62.49(6) no
Na1 Hg Na1 11_566 . 130.16(10) no
Na2 Hg Na1 . . 101.39(13) no
Na1 Hg Na1 9_665 . 99.29(19) no
Hg Hg Na2 10 11_666 136.55(8) no
Hg Hg Na2 2_665 11_666 62.97(4) no
Na1 Hg Na2 11_566 11_666 74.94(10) no
Na2 Hg Na2 . 11_666 137.74(4) no
Na1 Hg Na2 9_665 11_666 74.10(11) no
Na1 Hg Na2 . 11_666 120.86(9) no
Hg Hg Na2 10 3 136.55(8) no
Hg Hg Na2 2_665 3 62.97(4) no
Na1 Hg Na2 11_566 3 74.94(10) no
Na2 Hg Na2 . 3 137.74(4) no
Na1 Hg Na2 9_665 3 120.86(9) no
Na1 Hg Na2 . 3 74.10(11) no
Na2 Hg Na2 11_666 3 62.2(3) no
Hg Hg Na3 10 5_545 97.821(8) no
Hg Hg Na3 2_665 5_545 116.320(8) no
Na1 Hg Na3 11_566 5_545 67.01(3) no
Na2 Hg Na3 . 5_545 70.79(10) no
Na1 Hg Na3 9_665 5_545 65.89(9) no
Na1 Hg Na3 . 5_545 160.34(7) no
Na2 Hg Na3 11_666 5_545 69.23(12) no
Na2 Hg Na3 3 5_545 124.06(11) no
Hg Hg Na3 10 . 97.821(8) no
Hg Hg Na3 2_665 . 116.320(8) no
Na1 Hg Na3 11_566 . 67.01(3) no
Na2 Hg Na3 . . 70.79(10) no
Na1 Hg Na3 9_665 . 160.34(7) no
Na1 Hg Na3 . . 65.89(9) no
Na2 Hg Na3 11_666 . 124.06(11) no
Na2 Hg Na3 3 . 69.23(12) no
Na3 Hg Na3 5_545 . 124.735(16) no
Hg Na1 Hg 12_666 3_554 99.4(2) no
Hg Na1 Hg 12_666 2_665 98.43(3) no
Hg Na1 Hg 3_554 2_665 147.03(6) no
Hg Na1 Hg 12_666 10 147.02(6) no
Hg Na1 Hg 3_554 10 98.43(3) no
Hg Na1 Hg 2_665 10 80.71(19) no
Hg Na1 Hg 12_666 9_665 147.02(6) no
Hg Na1 Hg 3_554 9_665 98.43(3) no
Hg Na1 Hg 2_665 9_665 53.98(11) no
Hg Na1 Hg 10 9_665 55.02(12) no
Hg Na1 Hg 12_666 . 98.43(3) no
Hg Na1 Hg 3_554 . 147.02(6) no
Hg Na1 Hg 2_665 . 55.02(12) no
Hg Na1 Hg 10 . 53.98(11) no
Hg Na1 Hg 9_665 . 80.71(19) no
Hg Na1 Na3 12_666 5 59.78(6) no
Hg Na1 Na3 3_554 5 108.31(15) no
Hg Na1 Na3 2_665 5 58.95(4) no
Hg Na1 Na3 10 5 137.6(2) no
Hg Na1 Na3 9_665 5 88.31(8) no
Hg Na1 Na3 . 5 104.62(10) no
Hg Na1 Na3 12_666 9_565 108.31(15) no
Hg Na1 Na3 3_554 9_565 59.78(6) no
Hg Na1 Na3 2_665 9_565 137.6(2) no
Hg Na1 Na3 10 9_565 58.95(4) no
Hg Na1 Na3 9_665 9_565 104.62(10) no
Hg Na1 Na3 . 9_565 88.31(8) no
Na3 Na1 Na3 5 9_565 163.2(3) no
Hg Na1 Na3 12_666 13_675 108.31(15) no
Hg Na1 Na3 3_554 13_675 59.78(6) no
Hg Na1 Na3 2_665 13_675 88.31(8) no
Hg Na1 Na3 10 13_675 104.62(10) no
Hg Na1 Na3 9_665 13_675 58.95(4) no
Hg Na1 Na3 . 13_675 137.6(2) no
Na3 Na1 Na3 5 13_675 64.80(3) no
Na3 Na1 Na3 9_565 13_675 112.52(6) no
Hg Na1 Na3 12_666 . 59.78(6) no
Hg Na1 Na3 3_554 . 108.31(15) no
Hg Na1 Na3 2_665 . 104.62(10) no
Hg Na1 Na3 10 . 88.31(8) no
Hg Na1 Na3 9_665 . 137.6(2) no
Hg Na1 Na3 . . 58.95(4) no
Na3 Na1 Na3 5 . 112.52(6) no
Na3 Na1 Na3 9_565 . 64.80(3) no
Na3 Na1 Na3 13_675 . 163.2(3) no
Hg Na1 Na2 12_666 1_565 54.38(12) no
Hg Na1 Na2 3_554 1_565 54.38(12) no
Hg Na1 Na2 2_665 1_565 119.05(11) no
Hg Na1 Na2 10 1_565 152.51(8) no
Hg Na1 Na2 9_665 1_565 119.05(11) no
Hg Na1 Na2 . 1_565 152.51(8) no
Na3 Na1 Na2 5 1_565 60.45(12) no
Na3 Na1 Na2 9_565 1_565 103.3(2) no
Na3 Na1 Na2 13_675 1_565 60.45(12) no
Na3 Na1 Na2 . 1_565 103.3(2) no
Hg Na1 Na2 12_666 9_565 54.38(12) no
Hg Na1 Na2 3_554 9_565 54.38(12) no
Hg Na1 Na2 2_665 9_565 152.51(8) no
Hg Na1 Na2 10 9_565 119.05(11) no
Hg Na1 Na2 9_665 9_565 152.51(8) no
Hg Na1 Na2 . 9_565 119.05(11) no
Na3 Na1 Na2 5 9_565 103.3(2) no
Na3 Na1 Na2 9_565 9_565 60.45(12) no
Na3 Na1 Na2 13_675 9_565 103.3(2) no
Na3 Na1 Na2 . 9_565 60.45(12) no
Na2 Na1 Na2 1_565 9_565 51.5(3) no
Hg Na2 Hg . 10 55.48(15) no
Hg Na2 Hg . 4_454 142.64(17) no
Hg Na2 Hg 10 4_454 96.83(6) no
Hg Na2 Hg . 3_544 142.64(17) no
Hg Na2 Hg 10 3_544 96.83(6) no
Hg Na2 Hg 4_454 3_544 54.06(8) no
Hg Na2 Hg . 11_566 96.83(6) no
Hg Na2 Hg 10 11_566 142.64(17) no
Hg Na2 Hg 4_454 11_566 93.09(17) no
Hg Na2 Hg 3_544 11_566 117.8(3) no
Hg Na2 Hg . 12_656 96.83(6) no
Hg Na2 Hg 10 12_656 142.64(17) no
Hg Na2 Hg 4_454 12_656 117.8(3) no
Hg Na2 Hg 3_544 12_656 93.09(17) no
Hg Na2 Hg 11_566 12_656 54.06(8) no
Hg Na2 Na2 . 9 152.26(8) no
Hg Na2 Na2 10 9 152.26(8) no
Hg Na2 Na2 4_454 9 58.92(13) no
Hg Na2 Na2 3_544 9 58.92(13) no
Hg Na2 Na2 11_566 9 58.92(13) no
Hg Na2 Na2 12_656 9 58.92(13) no
Hg Na2 Na3 . 5_545 57.36(8) no
Hg Na2 Na3 10 5_545 86.24(16) no
Hg Na2 Na3 4_454 5_545 154.82(11) no
Hg Na2 Na3 3_544 5_545 100.77(3) no
Hg Na2 Na3 11_566 5_545 99.55(3) no
Hg Na2 Na3 12_656 5_545 56.487(8) no
Na2 Na2 Na3 9 5_545 109.98(12) no
Hg Na2 Na3 . . 57.36(8) no
Hg Na2 Na3 10 . 86.24(16) no
Hg Na2 Na3 4_454 . 100.77(3) no
Hg Na2 Na3 3_544 . 154.82(11) no
Hg Na2 Na3 11_566 . 56.487(8) no
Hg Na2 Na3 12_656 . 99.55(3) no
Na2 Na2 Na3 9 . 109.98(12) no
Na3 Na2 Na3 5_545 . 104.37(12) no
Hg Na2 Na3 . 13_665 86.24(16) no
Hg Na2 Na3 10 13_665 57.36(8) no
Hg Na2 Na3 4_454 13_665 99.55(3) no
Hg Na2 Na3 3_544 13_665 56.487(8) no
Hg Na2 Na3 11_566 13_665 154.82(11) no
Hg Na2 Na3 12_656 13_665 100.77(3) no
Na2 Na2 Na3 9 13_665 109.98(12) no
Na3 Na2 Na3 5_545 13_665 61.20(5) no
Na3 Na2 Na3 . 13_665 140.0(2) no
Hg Na2 Na3 . 9_565 86.24(16) no
Hg Na2 Na3 10 9_565 57.36(8) no
Hg Na2 Na3 4_454 9_565 56.487(8) no
Hg Na2 Na3 3_544 9_565 99.55(3) no
Hg Na2 Na3 11_566 9_565 100.77(3) no
Hg Na2 Na3 12_656 9_565 154.82(11) no
Na2 Na2 Na3 9 9_565 109.98(12) no
Na3 Na2 Na3 5_545 9_565 140.0(2) no
Na3 Na2 Na3 . 9_565 61.20(5) no
Na3 Na2 Na3 13_665 9_565 104.37(12) no
Hg Na2 Na1 . 1_545 112.62(10) no
Hg Na2 Na1 10 1_545 112.62(10) no
Hg Na2 Na1 4_454 1_545 100.66(17) no
Hg Na2 Na1 3_544 1_545 50.68(7) no
Hg Na2 Na1 11_566 1_545 100.66(17) no
Hg Na2 Na1 12_656 1_545 50.68(7) no
Na2 Na2 Na1 9 1_545 64.24(13) no
Na3 Na2 Na1 5_545 1_545 55.74(4) no
Na3 Na2 Na1 . 1_545 149.32(5) no
Na3 Na2 Na1 13_665 1_545 55.74(4) no
Na3 Na2 Na1 9_565 1_545 149.32(5) no
Hg Na3 Hg 12_666 11_566 164.358(16) no
Hg Na3 Hg 12_666 . 91.061(2) no
Hg Na3 Hg 11_566 . 91.061(2) no
Hg Na3 Hg 12_666 2_565 91.061(2) no
Hg Na3 Hg 11_566 2_565 91.061(2) no
Hg Na3 Hg . 2_565 164.358(16) no
Hg Na3 Na1 12_666 9_565 138.14(11) no
Hg Na3 Na1 11_566 9_565 53.21(9) no
Hg Na3 Na1 . 9_565 115.18(12) no
Hg Na3 Na1 2_565 9_565 55.16(13) no
Hg Na3 Na1 12_666 3 55.16(13) no
Hg Na3 Na1 11_566 3 115.18(12) no
Hg Na3 Na1 . 3 138.14(11) no
Hg Na3 Na1 2_565 3 53.21(9) no
Na1 Na3 Na1 9_565 3 106.684(12) no
Hg Na3 Na1 12_666 11_566 115.18(12) no
Hg Na3 Na1 11_566 11_566 55.16(13) no
Hg Na3 Na1 . 11_566 53.21(9) no
Hg Na3 Na1 2_565 11_566 138.14(11) no
Na1 Na3 Na1 9_565 11_566 106.684(12) no
Na1 Na3 Na1 3 11_566 115.20(3) no
Hg Na3 Na1 12_666 . 53.21(9) no
Hg Na3 Na1 11_566 . 138.14(11) no
Hg Na3 Na1 . . 55.16(13) no
Hg Na3 Na1 2_565 . 115.18(12) no
Na1 Na3 Na1 9_565 . 115.20(3) no
Na1 Na3 Na1 3 . 106.684(12) no
Na1 Na3 Na1 11_566 . 106.684(12) no
Hg Na3 Na2 12_666 3 51.86(11) no
Hg Na3 Na2 11_566 3 118.63(9) no
Hg Na3 Na2 . 3 54.28(11) no
Hg Na3 Na2 2_565 3 136.25(12) no
Na1 Na3 Na2 9_565 3 168.43(18) no
Na1 Na3 Na2 3 3 84.02(15) no
Na1 Na3 Na2 11_566 3 63.81(16) no
Na1 Na3 Na2 . 3 64.27(4) no
Hg Na3 Na2 12_666 . 136.25(12) no
Hg Na3 Na2 11_566 . 54.28(11) no
Hg Na3 Na2 . . 51.86(11) no
Hg Na3 Na2 2_565 . 118.63(9) no
Na1 Na3 Na2 9_565 . 63.81(16) no
Na1 Na3 Na2 3 . 168.43(18) no
Na1 Na3 Na2 11_566 . 64.27(4) no
Na1 Na3 Na2 . . 84.02(15) no
Na2 Na3 Na2 3 . 105.02(2) no
Hg Na3 Na2 12_666 11_566 118.63(9) no
Hg Na3 Na2 11_566 11_566 51.86(11) no
Hg Na3 Na2 . 11_566 136.24(12) no
Hg Na3 Na2 2_565 11_566 54.28(11) no
Na1 Na3 Na2 9_565 11_566 64.27(4) no
Na1 Na3 Na2 3 11_566 63.81(16) no
Na1 Na3 Na2 11_566 11_566 84.02(15) no
Na1 Na3 Na2 . 11_566 168.43(18) no
Na2 Na3 Na2 3 11_566 118.80(5) no
Na2 Na3 Na2 . 11_566 105.02(2) no
Hg Na3 Na2 12_666 9_565 54.28(11) no
Hg Na3 Na2 11_566 9_565 136.25(12) no
Hg Na3 Na2 . 9_565 118.63(9) no
Hg Na3 Na2 2_565 9_565 51.86(11) no
Na1 Na3 Na2 9_565 9_565 84.02(15) no
Na1 Na3 Na2 3 9_565 64.27(4) no
Na1 Na3 Na2 11_566 9_565 168.43(18) no
Na1 Na3 Na2 . 9_565 63.81(16) no
Na2 Na3 Na2 3 9_565 105.02(3) no
Na2 Na3 Na2 . 9_565 118.80(5) no
Na2 Na3 Na2 11_566 9_565 105.02(2) no

loop_
_geom_bond_atom_site_label_1
_geom_bond_atom_site_label_2
_geom_bond_site_symmetry_2
_geom_bond_distance
_geom_bond_publ_flag
Hg Hg 10 2.9352(10) yes
Hg Hg 2_665 2.9878(11) yes
Hg Na1 11_566 3.128(5) no
Hg Na2 . 3.153(8) no
Hg Na1 9_665 3.234(6) no
Hg Na1 . 3.234(6) no
Hg Na2 11_666 3.287(5) no
Hg Na2 3 3.287(5) no
Hg Na3 5_545 3.3756(4) no
Hg Na3 . 3.3756(4) no
Na1 Hg 12_666 3.128(5) yes
Na1 Hg 3_554 3.128(5) no
Na1 Hg 2_665 3.234(6) no
Na1 Hg 10 3.234(6) yes
Na1 Hg 9_665 3.234(6) no
Na1 Na3 5 3.596(5) no
Na1 Na3 9_565 3.596(5) no
Na1 Na3 13_675 3.596(5) no
Na1 Na3 . 3.596(5) yes
Na1 Na2 1_565 3.905(8) yes
Na1 Na2 9_565 3.905(8) no
Na2 Hg 10 3.153(8) yes
Na2 Hg 4_454 3.287(5) yes
Na2 Hg 3_544 3.287(5) no
Na2 Hg 11_566 3.287(5) no
Na2 Hg 12_656 3.287(5) no
Na2 Na2 9 3.395(8) yes
Na2 Na3 5_545 3.786(3) no
Na2 Na3 . 3.786(3) yes
Na2 Na3 13_665 3.786(3) no
Na2 Na3 9_565 3.786(3) no
Na2 Na1 1_545 3.905(8) no
Na3 Hg 12_666 3.3756(4) yes
Na3 Hg 11_566 3.3756(4) no
Na3 Hg 2_565 3.3756(4) no
Na3 Na1 9_565 3.596(5) no
Na3 Na1 3 3.596(5) no
Na3 Na1 11_566 3.596(5) no
Na3 Na2 3 3.786(3) no
Na3 Na2 11_566 3.786(3) no
Na3 Na2 9_565 3.786(3) no
